data_5000122
loop_
_publ_author_name
'Birnbaum, George I.'
'Cygler, Miroslaw'
'Shugar, David'

_publ_section_title
;
 Conformational features of acyclonucleosides: structure of acyclovir,
 an antiherpes agent
;
_journal_issue 12
_journal_name_full 'Canadian Journal of Chemistry'
_journal_page_first 2646
_journal_page_last 2652
_journal_paper_doi 10.1139/v84-449
_journal_volume 62
_journal_year 1984
_chemical_formula_sum 'C8 H12.32 N5 O3.66'
_space_group_IT_number 14
_symmetry_cell_setting monoclinic
_symmetry_space_group_name_Hall '-P 2yn'
_symmetry_space_group_name_H-M 'P 1 21/n 1'
_cell_angle_alpha 90
_cell_angle_beta 95.16(1)
_cell_angle_gamma 90
_cell_formula_units_Z 12
_cell_length_a 25.459(1)
_cell_length_b 11.282(1)
_cell_length_c 10.768(1)
_cod_original_sg_symbol_H-M 'P 21/n'
_cod_database_code 5000122

loop_
_symmetry_equiv_pos_site_id
_symmetry_equiv_pos_as_xyz
1 x,y,z
2 1/2-x,1/2+y,1/2-z
3 -x,-y,-z
4 -1/2+x,-1/2-y,-1/2+z

loop_
_atom_site_label
_atom_site_type_symbol
_atom_site_fract_x
_atom_site_fract_y
_atom_site_fract_z
N1 N 0.22573(8) 0.6927(2) 0.2037(2)
C1 C 0.17738(9) 0.6627(2) 0.1466(2)
N2 N 0.16611(9) 0.5473(2) 0.1365(2)
N3 N 0.14170(8) 0.7422(2) 0.1041(2)
C2 C 0.15835(9) 0.8543(2) 0.1258(2)
C3 C 0.20593(9) 0.8930(2) 0.1818(2)
C4 C 0.24382(9) 0.8074(2) 0.2267(2)
O1 O 0.28829(7) 0.8244(2) 0.2819(2)
N4 N 0.20730(8) 1.0156(2) 0.1884(2)
C5 C 0.16145(10) 1.0489(2) 0.1362(3)
N5 N 0.12982(8) 0.9554(2) 0.0954(2)
C6 C 0.07511(10) 0.9591(2) 0.0412(3)
O2 O 0.03965(7) 0.9356(2) 0.1312(2)
C7 C 0.03227(11) 1.0342(3) 0.2120(3)
C8 C -0.00065(13) 0.9962(3) 0.3135(3)
O3 O -0.05160(9) 0.9554(2) 0.2680(3)
O4 O 0.38199(9) 0.8513(3) 0.5740(3)
O5 O -0.10866(10) 0.6900(3) 0.6778(3)
N6 N 0.23157(8) 0.9636(2) 0.8783(2)
C9 C 0.18235(10) 0.9923(2) 0.8236(2)
N7 N 0.17077(9) 1.1074(9) 0.8118(3)
N8 N 0.14659(8) 0.9125(2) 0.7833(2)
C10 C 0.16438(9) 0.8002(2) 0.8011(2)
C11 C 0.21281(9) 0.7630(2) 0.8535(2)
C12 C 0.25082(9) 0.8489(2) 0.8966(2)
O6 O 0.29609(7) 0.8327(2) 0.9461(2)
N9 N 0.21571(8) 0.6402(2) 0.8527(2)
C13 C 0.16988(10) 0.6069(2) 0.8014(3)
N10 N 0.13680(8) 0.6995(2) 0.7676(2)
C14 C 0.08238(10) 0.6937(2) 0.7095(2)
O7 O 0.04556(7) 0.7182(2) 0.7939(2)
C15 C 0.04421(11) 0.6307(2) 0.8894(3)
C16 C 0.00144(12) 0.6590(3) 0.9704(3)
O8 O -0.04820(9) 0.6336(4) 0.9051(3)
N11 N 0.21517(8) 0.9613(2) 0.5370(2)
C17 C 0.16691(10) 0.9911(2) 0.4783(2)
N12 N 0.15584(10) 1.1068(2) 0.4725(2)
N13 N 0.13245(8) 0.9117(2) 0.4286(2)
C18 C 0.14963(9) 0.8003(2) 0.4461(2)
C19 C 0.19658(9) 0.7612(2) 0.5091(2)
C20 C 0.23334(9) 0.8468(2) 0.5576(2)
O9 O 0.27750(6) 0.8294(2) 0.6133(2)
N14 N 0.19906(8) 0.6386(2) 0.5092(2)
C21 C 0.15512(10) 0.6049(2) 0.4485(2)
N15 N 0.12348(8) 0.6980(2) 0.4070(2)
C22 C 0.07330(11) 0.6898(3) 0.3336(3)
O10 O 0.03301(8) 0.6852(2) 0.4131(2)
C23 C -0.01519(14) 0.6633(4) 0.3389(4)
C24 C -0.05996(14) 0.6743(5) 0.4139(4)
O11 O -0.10617(11) 0.6417(4) 0.3435(4)
H1 H 0.245(1) 0.635(3) 0.232(3)
H2 H 0.188(1) 0.487(3) 0.163(3)
H3 H 0.136(2) 0.526(4) 0.097(4)
H4 H 0.151(1) 1.132(3) 0.125(3)
H5 H 0.071(1) 0.895(3) -0.024(3)
H6 H 0.069(1) 1.035(2) 0.006(3)
H7 H 0.061(1) 1.098(3) 0.160(3)
H8 H 0.065(1) 1.061(3) 0.248(3)
H9 H 0.019(1) 0.928(3) 0.366(3)
H10 H -0.003(1) 1.070(3) 0.359(3)
H11 H -0.073(2) 1.013(4) 0.253(4)
H12 H 0.347(2) 0.841(5) 0.562(5)
H13 H 0.391(3) 0.844(6) 0.648(6)
H14 H -0.144(2) 0.675(5) 0.704(5)
H15 H -0.088(2) 0.675(6) 0.739(6)
H16 H 0.252(1) 1.018(3) 0.898(3)
H17 H 0.191(2) 1.161(3) 0.831(4)
H18 H 0.139(1) 1.129(3) 0.780(3)
H19 H 0.159(1) 0.529(3) 0.784(3)
H20 H 0.079(1) 0.758(3) 0.647(3)
H21 H 0.078(1) 0.617(3) 0.676(3)
H22 H 0.039(2) 0.553(4) 0.848(4)
H23 H 0.080(2) 0.631(4) 0.935(4)
H24 H 0.007(1) 0.608(3) 1.047(3)
H25 H 0.006(2) 0.739(4) 1.0(4)
H26 H -0.075(2) 0.642(5) 0.961(5)
H27 H 0.235(1) 1.016(3) 0.569(3)
H28 H 0.176(1) 1.163(3) 0.505(3)
H29 H 0.129(1) 1.126(3) 0.429(3)
H30 H 0.146(1) 0.527(2) 0.425(3)
H31 H 0.075(1) 0.617(3) 0.287(3)
H32 H 0.068(1) 0.760(3) 0.277(3)
H33 H -0.01900 0.72200 0.26900
H34 H -0.01400 0.58100 0.30300
H35 H -0.05400 0.62100 0.48900
H36 H -0.062(2) 0.757(5) 0.451(5)
H37 H -0.144(2) 0.651(5) 0.372(5)

loop_
_atom_type_symbol
_atom_type_radius_bond
C 0.68
H 0.23
N 0.68
O 0.68
